data_9017625
loop_
_publ_author_name
'Makovicky, E.'
'Topa, D.'

_publ_section_title
;
 The crystal structure of barikaite
;
_journal_name_full 'Mineralogical Magazine'
_journal_page_first 3093
_journal_page_last 3104
_journal_volume 77
_journal_year 2013
_chemical_compound_source 'Barika deposit, Azarbaijan Province, Iran'
_chemical_formula_sum 'Ag0.75 As2.899 Pb2.434 S10 Sb1.917'
_chemical_name_mineral Barikaite
_space_group_IT_number 14
_space_group_name_Hall '-P 2yn'
_space_group_name_H-M_alt 'P 1 21/n 1'
_symmetry_space_group_name_H-M 'P 1 21/n 1'
_cell_angle_alpha 90
_cell_angle_beta 99.077
_cell_angle_gamma 90
_cell_length_a 8.5325
_cell_length_b 8.0749
_cell_length_c 24.8284
_cell_formula_units_Z 4
_cell_volume 1689.232
_database_code_amcsd 0020527
_exptl_crystal_density_diffrn 5.334
_cod_data_source_file inputs/fixed/downloads/18/18532.cif
_cod_data_source_block 18532
_cod_original_formula_sum 'Pb2.434 As2.899 Sb1.917 Ag.75 S10'
_cod_database_code 9017625

loop_
_space_group_symop_operation_xyz
x,y,z
1/2+x,1/2-y,1/2+z
1/2-x,1/2+y,1/2-z
-x,-y,-z

loop_
_atom_site_aniso_label
_atom_site_aniso_U_11
_atom_site_aniso_U_22
_atom_site_aniso_U_33
_atom_site_aniso_U_12
_atom_site_aniso_U_13
_atom_site_aniso_U_23
Pb1 0.04470 0.07630 0.05360 -0.03000 0.01520 -0.01545
Pb2 0.03020 0.04200 0.04030 0.00560 0.00510 -0.00080
As1 0.01120 0.02950 0.02330 -0.00010 -0.00050 0.00120
Sb4 0.02670 0.03290 0.04910 -0.00430 -0.00010 0.00970
S1 0.01700 0.02700 0.03000 0.00000 0.00000 0.00500
S2 0.02400 0.03200 0.02600 -0.00300 -0.00100 0.00400
S3 0.01500 0.02600 0.02700 -0.00200 0.00300 -0.00100
S4 0.01800 0.02700 0.02900 0.00100 0.00200 -0.00500
S5 0.02800 0.02600 0.03400 0.00000 -0.00500 0.00100
S6 0.02900 0.03300 0.03900 -0.01300 0.01500 -0.01500
S7 0.02400 0.02700 0.04800 0.00300 0.00100 -0.00200
S8 0.00900 0.02800 0.03500 0.00100 -0.00500 -0.00200
S9 0.02900 0.03200 0.03700 0.01000 0.00600 0.00500
S10 0.03000 0.02700 0.04000 0.00400 0.00500 0.00400

loop_
_atom_site_label
_atom_site_fract_x
_atom_site_fract_y
_atom_site_fract_z
_atom_site_occupancy
_atom_site_U_iso_or_equiv
Pb1 0.27441 0.23386 0.79636 1.00000 0.05740
Pb2 0.76999 0.23828 0.79357 1.00000 0.03750
As1 0.95630 0.15780 0.15716 1.00000 0.02170
As2 0.39430 0.18060 0.14870 0.54900 0.02130
Sb2 0.42680 0.18260 0.14180 0.45100 0.02130
As3 0.58100 0.17070 0.93950 0.82100 0.02280
Sb3 0.57640 0.14570 0.95270 0.17900 0.02280
Sb4 0.13230 0.14150 0.96118 1.00000 0.03720
As5 0.63310 0.02330 0.55020 0.52900 0.03080
Ag5 0.65790 0.00730 0.57730 0.47100 0.03080
Ag6 0.18350 0.02570 0.58240 0.27900 0.02040
Pb6 0.16320 0.08400 0.57310 0.43400 0.02040
Sb6 0.18390 0.04130 0.56660 0.28700 0.02040
S1 0.99490 0.00720 0.23540 1.00000 0.02510
S2 0.47670 0.03050 0.22610 1.00000 0.02790
S3 0.67700 0.17120 0.67530 1.00000 0.02280
S4 0.26940 0.16790 0.67870 1.00000 0.02470
S5 0.04670 0.12600 0.37940 1.00000 0.03040
S6 0.57370 0.16640 0.38510 1.00000 0.03270
S7 0.36740 0.00560 0.90680 1.00000 0.03370
S8 0.77170 0.01730 0.90200 1.00000 0.02470
S9 0.83810 0.17690 0.51000 1.00000 0.03280
S10 0.42430 0.19440 0.51470 1.00000 0.03250

loop_
_cod_related_entry_id
_cod_related_entry_database
_cod_related_entry_code
1 AMCSD 0020527
